data_4330896
loop_
_publ_author_name
'Wenlong Yin'
'Wendong Wang'
'Lei Bai'
'Kai Feng'
'Youguo Shi'
'Wenyu Hao'
'Jiyong Yao'
'Yicheng Wu'

_publ_contact_author_address
;
Center for Crystal Research and Development, 
Technical Institute of Physics and Chemistry, Chinese Academy of Sciences, 
Beijing 100190, P.R. China
;
_publ_contact_author_email jyao@mail.ipc.ac.cn
_publ_contact_author_name 'Jiyong Yao'
_publ_section_title
;
 Syntheses, Structures, Physical Properties, and Electronic Structures of
 Ba2MLnTe5 (M = Ga and Ln = Sm, Gd, Dy, Er, Y; M = In and Ln = Ce, Nd, Sm,
 Gd, Dy, Er, Y)
;
_journal_name_full 'Inorganic Chemistry'
_journal_page_first 11736
_journal_page_last 11744
_journal_paper_doi 10.1021/ic301655e
_journal_volume 51
_journal_year 2012
_chemical_formula_sum 'Ba2 Ga Gd Te5'
_chemical_formula_weight 1139.65
_space_group_IT_number 2
_symmetry_cell_setting triclinic
_symmetry_space_group_name_Hall '-P 1'
_symmetry_space_group_name_H-M 'P -1'
_atom_sites_solution_primary direct
_atom_sites_solution_secondary difmap
_audit_creation_method SHELXL-97
_audit_update_record
;
2012-09-01 # Formatted by publCIF
;
_cell_angle_alpha 103.347(6)
_cell_angle_beta 102.887(8)
_cell_angle_gamma 107.406(5)
_cell_formula_units_Z 2
_cell_length_a 7.7759(7)
_cell_length_b 9.2361(6)
_cell_length_c 10.0635(8)
_cell_measurement_reflns_used 2542
_cell_measurement_temperature 293(2)
_cell_measurement_theta_min 3.0107
_cell_volume 636.96(10)
_computing_cell_refinement 'CrystalClear (Rigaku Inc., 2008)'
_computing_data_collection 'CrystalClear (Rigaku Inc., 2008)'
_computing_data_reduction 'CrystalClear (Rigaku Inc., 2008)'
_computing_molecular_graphics 'SHELXL-97 (Sheldrick, 1997)'
_computing_publication_material Diamond
_computing_structure_refinement 'SHELXL-97 (Sheldrick, 1997)'
_computing_structure_solution 'SHELXS-97 (Sheldrick, 1990)'
_diffrn_ambient_temperature 293(2)
_diffrn_detector_area_resol_mean 28.5714
_diffrn_measured_fraction_theta_full 0.997
_diffrn_measured_fraction_theta_max 0.997
_diffrn_measurement_device_type 'Rigaku AFC10 diffractometer'
_diffrn_measurement_method dtprofit.ref
_diffrn_radiation_monochromator 'Graphite Monochromator'
_diffrn_radiation_source 'Rotating Anode'
_diffrn_radiation_type MoK\a
_diffrn_radiation_wavelength 0.71073
_diffrn_reflns_av_R_equivalents 0.0421
_diffrn_reflns_av_sigmaI/netI 0.0605
_diffrn_reflns_limit_h_max 9
_diffrn_reflns_limit_h_min -8
_diffrn_reflns_limit_k_max 10
_diffrn_reflns_limit_k_min -10
_diffrn_reflns_limit_l_max 11
_diffrn_reflns_limit_l_min -11
_diffrn_reflns_number 4521
_diffrn_reflns_theta_full 24.71
_diffrn_reflns_theta_max 24.71
_diffrn_reflns_theta_min 3.02
_exptl_absorpt_coefficient_mu 24.491
_exptl_absorpt_correction_T_max 0.231
_exptl_absorpt_correction_T_min 0.045
_exptl_absorpt_correction_type numerical
_exptl_absorpt_process_details 'face indexed'
_exptl_crystal_colour black
_exptl_crystal_density_diffrn 5.942
_exptl_crystal_description chip
_exptl_crystal_F_000 934
_exptl_crystal_size_max 0.1420
_exptl_crystal_size_mid 0.1060
_exptl_crystal_size_min 0.0620
_refine_diff_density_max 2.311
_refine_diff_density_min -1.493
_refine_diff_density_rms 0.424
_refine_ls_extinction_coef 0.00336(14)
_refine_ls_extinction_expression Fc^*^=kFc[1+0.001xFc^2^\l^3^/sin(2\q)]^-1/4^
_refine_ls_extinction_method SHELXL
_refine_ls_goodness_of_fit_ref 1.003
_refine_ls_matrix_type full
_refine_ls_number_parameters 83
_refine_ls_number_reflns 2164
_refine_ls_number_restraints 0
_refine_ls_restrained_S_all 1.003
_refine_ls_R_factor_all 0.0471
_refine_ls_R_factor_gt 0.0379
_refine_ls_shift/su_max 0.000
_refine_ls_shift/su_mean 0.000
_refine_ls_structure_factor_coef Fsqd
_refine_ls_weighting_details 'calc w=1/[\s^2^(Fo^2^)+(0.0300P)^2^+0.0000P] where P=(Fo^2^+2Fc^2^)/3'
_refine_ls_weighting_scheme calc
_refine_ls_wR_factor_gt 0.0810
_refine_ls_wR_factor_ref 0.0875
_reflns_number_gt 1804
_reflns_number_total 2164
_reflns_threshold_expression >2sigma(I)
_cod_data_source_file ic301655e_si_002_03.cif
_cod_data_source_block Ba2GaGdTe5
_cod_original_cell_volume 636.96(9)
_cod_database_code 4330896

loop_
_symmetry_equiv_pos_as_xyz
'x, y, z'
'-x, -y, -z'

loop_
_atom_site_label
_atom_site_type_symbol
_atom_site_fract_x
_atom_site_fract_y
_atom_site_fract_z
_atom_site_U_iso_or_equiv
_atom_site_adp_type
_atom_site_occupancy
_atom_site_symmetry_multiplicity
_atom_site_calc_flag
Ba1 Ba 0.64617(11) 0.48594(8) 0.28921(8) 0.0188(2) Uani 1 1 d
Ba2 Ba 0.36211(10) 0.01940(8) 0.70875(8) 0.0184(2) Uani 1 1 d
Ga Ga 0.19218(18) 0.12683(15) 0.31281(14) 0.0170(4) Uani 1 1 d
Gd Gd 0.00164(8) 0.26673(7) 0.00157(6) 0.0163(2) Uani 1 1 d
Te1 Te 0.51630(10) 0.25898(8) 0.50910(8) 0.0161(2) Uani 1 1 d
Te2 Te 0.01347(11) 0.32607(9) 0.32104(9) 0.0182(2) Uani 1 1 d
Te3 Te 0.01399(11) 0.84032(9) 0.31846(9) 0.0180(2) Uani 1 1 d
Te4 Te 0.30530(11) 0.59247(9) 0.05780(9) 0.0158(2) Uani 1 1 d
Te5 Te 0.29482(11) 0.09086(9) 0.06971(9) 0.0153(2) Uani 1 1 d

loop_
_atom_site_aniso_label
_atom_site_aniso_U_11
_atom_site_aniso_U_22
_atom_site_aniso_U_33
_atom_site_aniso_U_23
_atom_site_aniso_U_13
_atom_site_aniso_U_12
Ba1 0.0224(4) 0.0168(4) 0.0210(5) 0.0075(4) 0.0094(3) 0.0095(3)
Ba2 0.0202(4) 0.0165(4) 0.0216(5) 0.0080(4) 0.0078(3) 0.0087(3)
Ga 0.0154(7) 0.0170(7) 0.0184(8) 0.0065(6) 0.0031(6) 0.0066(6)
Gd 0.0162(4) 0.0168(4) 0.0166(4) 0.0055(3) 0.0052(3) 0.0070(3)
Te1 0.0170(5) 0.0170(5) 0.0138(5) 0.0041(4) 0.0050(4) 0.0061(4)
Te2 0.0199(5) 0.0178(4) 0.0194(5) 0.0067(4) 0.0067(4) 0.0096(4)
Te3 0.0202(5) 0.0158(4) 0.0181(5) 0.0065(4) 0.0063(4) 0.0058(4)
Te4 0.0141(4) 0.0149(4) 0.0178(5) 0.0049(4) 0.0043(3) 0.0053(3)
Te5 0.0153(4) 0.0167(4) 0.0151(5) 0.0059(4) 0.0055(3) 0.0063(3)

loop_
_atom_type_symbol
_atom_type_description
_atom_type_scat_dispersion_real
_atom_type_scat_dispersion_imag
_atom_type_scat_source
Ga Ga 0.2307 1.6083 'International Tables Vol C Tables 4.2.6.8 and 6.1.1.4'
Te Te -0.5308 1.6751 'International Tables Vol C Tables 4.2.6.8 and 6.1.1.4'
Ba Ba -0.3244 2.2819 'International Tables Vol C Tables 4.2.6.8 and 6.1.1.4'
Gd Gd -0.1653 3.9035 'International Tables Vol C Tables 4.2.6.8 and 6.1.1.4'

loop_
_geom_angle_atom_site_label_1
_geom_angle_atom_site_label_2
_geom_angle_atom_site_label_3
_geom_angle
_geom_angle_site_symmetry_1
_geom_angle_site_symmetry_3
Te1 Ba1 Te1 82.35(3) 2_666 .
Te1 Ba1 Te4 135.61(3) 2_666 2_665
Te1 Ba1 Te4 136.06(3) . 2_665
Te1 Ba1 Te3 85.27(2) 2_666 1_655
Te1 Ba1 Te3 137.99(3) . 1_655
Te4 Ba1 Te3 76.95(3) 2_665 1_655
Te1 Ba1 Te2 141.57(3) 2_666 1_655
Te1 Ba1 Te2 81.54(3) . 1_655
Te4 Ba1 Te2 76.82(2) 2_665 1_655
Te3 Ba1 Te2 83.82(3) 1_655 1_655
Te1 Ba1 Te4 68.97(2) 2_666 .
Te1 Ba1 Te4 122.05(3) . .
Te4 Ba1 Te4 70.60(3) 2_665 .
Te3 Ba1 Te4 89.73(3) 1_655 .
Te2 Ba1 Te4 147.41(3) 1_655 .
Te1 Ba1 Te5 116.13(3) 2_666 .
Te1 Ba1 Te5 70.00(2) . .
Te4 Ba1 Te5 72.38(2) 2_665 .
Te3 Ba1 Te5 149.30(3) 1_655 .
Te2 Ba1 Te5 90.41(3) 1_655 .
Te4 Ba1 Te5 79.05(2) . .
Te1 Ba1 Te2 70.49(2) 2_666 2_666
Te1 Ba1 Te2 67.56(2) . 2_666
Te4 Ba1 Te2 136.02(3) 2_665 2_666
Te3 Ba1 Te2 70.46(2) 1_655 2_666
Te2 Ba1 Te2 71.13(2) 1_655 2_666
Te4 Ba1 Te2 135.97(3) . 2_666
Te5 Ba1 Te2 135.57(3) . 2_666
Te1 Ba1 Ba2 48.371(19) 2_666 2_666
Te1 Ba1 Ba2 130.61(2) . 2_666
Te4 Ba1 Ba2 91.06(2) 2_665 2_666
Te3 Ba1 Ba2 49.288(19) 1_655 2_666
Te2 Ba1 Ba2 133.10(2) 1_655 2_666
Te4 Ba1 Ba2 50.218(19) . 2_666
Te5 Ba1 Ba2 129.16(2) . 2_666
Te2 Ba1 Ba2 89.49(2) 2_666 2_666
Te1 Ba1 Ba2 130.12(2) 2_666 2_656
Te1 Ba1 Ba2 47.968(18) . 2_656
Te4 Ba1 Ba2 90.05(2) 2_665 2_656
Te3 Ba1 Ba2 132.34(2) 1_655 2_656
Te2 Ba1 Ba2 48.518(19) 1_655 2_656
Te4 Ba1 Ba2 129.06(2) . 2_656
Te5 Ba1 Ba2 50.024(19) . 2_656
Te2 Ba1 Ba2 90.65(2) 2_666 2_656
Ba2 Ba1 Ba2 178.25(2) 2_666 2_656
Te1 Ba2 Te1 84.82(3) . 2_656
Te1 Ba2 Te3 85.82(3) . 2_566
Te1 Ba2 Te3 137.30(3) 2_656 2_566
Te1 Ba2 Te2 140.97(3) . 2_556
Te1 Ba2 Te2 82.50(2) 2_656 2_556
Te3 Ba2 Te2 79.09(3) 2_566 2_556
Te1 Ba2 Te4 69.67(2) . 2_666
Te1 Ba2 Te4 123.91(3) 2_656 2_666
Te3 Ba2 Te4 90.97(3) 2_566 2_666
Te2 Ba2 Te4 145.40(3) 2_556 2_666
Te1 Ba2 Te5 118.38(3) . 2_656
Te1 Ba2 Te5 70.37(2) 2_656 2_656
Te3 Ba2 Te5 147.60(3) 2_566 2_656
Te2 Ba2 Te5 91.58(3) 2_556 2_656
Te4 Ba2 Te5 79.22(2) 2_666 2_656
Te1 Ba2 Te5 135.18(3) . 1_556
Te1 Ba2 Te5 135.80(3) 2_656 1_556
Te3 Ba2 Te5 74.66(2) 2_566 1_556
Te2 Ba2 Te5 74.67(2) 2_556 1_556
Te4 Ba2 Te5 70.74(2) 2_666 1_556
Te5 Ba2 Te5 72.94(3) 2_656 1_556
Te1 Ba2 Te3 70.61(2) . 1_545
Te1 Ba2 Te3 68.13(2) 2_656 1_545
Te3 Ba2 Te3 69.45(3) 2_566 1_545
Te2 Ba2 Te3 70.40(2) 2_556 1_545
Te4 Ba2 Te3 136.65(3) 2_666 1_545
Te5 Ba2 Te3 136.37(3) 2_656 1_545
Te5 Ba2 Te3 133.51(3) 1_556 1_545
Te1 Ba2 Ba1 48.562(18) . 2_666
Te1 Ba2 Ba1 133.18(3) 2_656 2_666
Te3 Ba2 Ba1 49.775(19) 2_566 2_666
Te2 Ba2 Ba1 128.87(2) 2_556 2_666
Te4 Ba2 Ba1 51.20(2) 2_666 2_666
Te5 Ba2 Ba1 130.40(2) 2_656 2_666
Te5 Ba2 Ba1 89.76(2) 1_556 2_666
Te3 Ba2 Ba1 89.00(2) 1_545 2_666
Te1 Ba2 Ba1 132.94(2) . 2_656
Te1 Ba2 Ba1 48.224(19) 2_656 2_656
Te3 Ba2 Ba1 128.59(2) 2_566 2_656
Te2 Ba2 Ba1 49.507(19) 2_556 2_656
Te4 Ba2 Ba1 129.49(2) 2_666 2_656
Te5 Ba2 Ba1 50.382(19) 2_656 2_656
Te5 Ba2 Ba1 89.09(2) 1_556 2_656
Te3 Ba2 Ba1 90.84(2) 1_545 2_656
Ba1 Ba2 Ba1 178.25(2) 2_666 2_656
Te1 Ga Te2 109.79(5) . .
Te1 Ga Te3 110.43(6) . 1_545
Te2 Ga Te3 117.98(6) . 1_545
Te1 Ga Te5 101.62(5) . .
Te2 Ga Te5 108.27(5) . .
Te3 Ga Te5 107.43(5) 1_545 .
Te4 Gd Te4 89.82(3) . 2_565
Te4 Gd Te3 91.20(3) . 2_565
Te4 Gd Te3 93.81(3) 2_565 2_565
Te4 Gd Te2 94.80(3) . .
Te4 Gd Te2 91.44(3) 2_565 .
Te3 Gd Te2 172.04(3) 2_565 .
Te4 Gd Te5 95.46(3) . .
Te4 Gd Te5 174.37(3) 2_565 .
Te3 Gd Te5 88.05(3) 2_565 .
Te2 Gd Te5 86.19(3) . .
Te4 Gd Te5 174.88(3) . 2
Te4 Gd Te5 94.41(3) 2_565 2
Te3 Gd Te5 85.64(3) 2_565 2
Te2 Gd Te5 87.99(3) . 2
Te5 Gd Te5 80.42(3) . 2
Ga Te1 Ba2 91.26(4) . .
Ga Te1 Ba1 91.01(4) . 2_666
Ba2 Te1 Ba1 83.07(2) . 2_666
Ga Te1 Ba2 84.29(4) . 2_656
Ba2 Te1 Ba2 95.18(3) . 2_656
Ba1 Te1 Ba2 174.95(3) 2_666 2_656
Ga Te1 Ba1 85.19(4) . .
Ba2 Te1 Ba1 176.39(3) . .
Ba1 Te1 Ba1 97.65(3) 2_666 .
Ba2 Te1 Ba1 83.81(2) 2_656 .
Ga Te2 Gd 83.34(4) . .
Ga Te2 Ba2 81.20(4) . 2_556
Gd Te2 Ba2 101.02(3) . 2_556
Ga Te2 Ba1 162.41(4) . 1_455
Gd Te2 Ba1 94.87(3) . 1_455
Ba2 Te2 Ba1 81.97(2) 2_556 1_455
Ga Te2 Ba1 81.88(4) . 2_666
Gd Te2 Ba1 142.85(3) . 2_666
Ba2 Te2 Ba1 110.07(3) 2_556 2_666
Ba1 Te2 Ba1 108.87(2) 1_455 2_666
Ga Te3 Gd 83.97(4) 1_565 2_565
Ga Te3 Ba2 81.24(4) 1_565 2_566
Gd Te3 Ba2 100.91(3) 2_565 2_566
Ga Te3 Ba1 161.66(4) 1_565 1_455
Gd Te3 Ba1 95.19(3) 2_565 1_455
Ba2 Te3 Ba1 80.94(2) 2_566 1_455
Ga Te3 Ba2 81.39(4) 1_565 1_565
Gd Te3 Ba2 142.58(3) 2_565 1_565
Ba2 Te3 Ba2 110.55(2) 2_566 1_565
Ba1 Te3 Ba2 109.02(3) 1_455 1_565
Gd Te4 Gd 90.18(3) . 2_565
Gd Te4 Ba1 96.51(3) . 2_665
Gd Te4 Ba1 96.82(3) 2_565 2_665
Gd Te4 Ba2 152.16(3) . 2_666
Gd Te4 Ba2 89.88(3) 2_565 2_666
Ba1 Te4 Ba2 111.13(3) 2_665 2_666
Gd Te4 Ba1 89.36(3) . .
Gd Te4 Ba1 153.65(3) 2_565 .
Ba1 Te4 Ba1 109.40(3) 2_665 .
Ba2 Te4 Ba1 78.58(2) 2_666 .
Ga Te5 Gd 79.77(4) . .
Ga Te5 Gd 80.26(3) . 2
Gd Te5 Gd 99.58(3) . 2
Ga Te5 Ba2 79.33(4) . 2_656
Gd Te5 Ba2 156.75(3) . 2_656
Gd Te5 Ba2 86.79(3) 2 2_656
Ga Te5 Ba1 80.07(3) . .
Gd Te5 Ba1 86.89(2) . .
Gd Te5 Ba1 157.83(3) 2 .
Ba2 Te5 Ba1 79.60(2) 2_656 .
Ga Te5 Ba2 171.88(4) . 1_554
Gd Te5 Ba2 94.73(3) . 1_554
Gd Te5 Ba2 94.90(3) 2 1_554
Ba2 Te5 Ba2 107.06(2) 2_656 1_554
Ba1 Te5 Ba2 105.75(3) . 1_554

loop_
_geom_bond_atom_site_label_1
_geom_bond_atom_site_label_2
_geom_bond_distance
_geom_bond_site_symmetry_2
Ba1 Te1 3.4616(10) 2_666
Ba1 Te1 3.4905(11) .
Ba1 Te4 3.5280(12) 2_665
Ba1 Te3 3.5439(11) 1_655
Ba1 Te2 3.5737(11) 1_655
Ba1 Te4 3.6443(12) .
Ba1 Te5 3.6443(11) .
Ba1 Te2 3.8574(13) 2_666
Ba1 Ba2 4.5837(10) 2_666
Ba1 Ba2 4.6532(10) 2_656
Ba2 Te1 3.4514(11) .
Ba2 Te1 3.4766(10) 2_656
Ba2 Te3 3.5183(11) 2_566
Ba2 Te2 3.5205(11) 2_556
Ba2 Te4 3.5936(11) 2_666
Ba2 Te5 3.6254(12) 2_656
Ba2 Te5 3.7220(12) 1_556
Ba2 Te3 3.8819(13) 1_545
Ba2 Ba1 4.5836(10) 2_666
Ba2 Ba1 4.6532(10) 2_656
Ga Te1 2.5630(15) .
Ga Te2 2.6142(16) .
Ga Te3 2.6148(15) 1_545
Ga Te5 2.7180(16) .
Gd Te4 3.0521(10) .
Gd Te4 3.0533(10) 2_565
Gd Te3 3.1063(10) 2_565
Gd Te2 3.1097(10) .
Gd Te5 3.2151(10) .
Gd Te5 3.2172(10) 2
Te1 Ba1 3.4615(10) 2_666
Te1 Ba2 3.4766(10) 2_656
Te2 Ba2 3.5205(11) 2_556
Te2 Ba1 3.5737(11) 1_455
Te2 Ba1 3.8574(13) 2_666
Te3 Ga 2.6148(15) 1_565
Te3 Gd 3.1063(10) 2_565
Te3 Ba2 3.5183(11) 2_566
Te3 Ba1 3.5440(11) 1_455
Te3 Ba2 3.8819(13) 1_565
Te4 Gd 3.0534(10) 2_565
Te4 Ba1 3.5279(12) 2_665
Te4 Ba2 3.5936(11) 2_666
Te5 Gd 3.2173(10) 2
Te5 Ba2 3.6254(12) 2_656
Te5 Ba2 3.7220(12) 1_554
